data_7028729
loop_
_publ_author_name
'Machura, Barbara'
'Gryca, Izabela'
'Ma\/lecki, Jan Grzegorz'
'Alonso, Francisco'
'Moglie, Yanina'

_publ_section_title
;
 p-Tolylimido rhenium(v) complexes - synthesis, X-ray studies,
 spectroscopic characterization, DFT calculations and catalytic activity.
;
_journal_issue 6
_journal_name_full 'Dalton transactions (Cambridge, England : 2003)'
_journal_page_first 2596
_journal_page_last 2610
_journal_paper_doi 10.1039/c3dt52528g
_journal_volume 43
_journal_year 2014
_chemical_formula_moiety 'C31 H26 Br2 N2 O2 P Re, H2 O'
_chemical_formula_sum 'C31 H28 Br2 N2 O3 P Re'
_chemical_formula_weight 853.54
_chemical_name_systematic
; 
 ? 
;
_space_group_IT_number 15
_symmetry_cell_setting monoclinic
_symmetry_space_group_name_Hall '-C 2yc'
_symmetry_space_group_name_H-M 'C 1 2/c 1'
_atom_sites_solution_hydrogens geom
_atom_sites_solution_primary direct
_atom_sites_solution_secondary difmap
_audit_creation_method SHELXL-97
_cell_angle_alpha 90.00
_cell_angle_beta 120.786(9)
_cell_angle_gamma 90.00
_cell_formula_units_Z 8
_cell_length_a 41.1920(3)
_cell_length_b 8.0922(3)
_cell_length_c 21.8048(14)
_cell_measurement_reflns_used 5023
_cell_measurement_temperature 293(2)
_cell_measurement_theta_max 29.20
_cell_measurement_theta_min 3.45
_cell_volume 6244.1(7)
_computing_cell_refinement 'CrysAlis RED v. 1.163 (UNIL IC & KUMA 2000)'
_computing_data_collection 'CrysAlis CCD v. 1.163 (UNIL IC & KUMA 2000)'
_computing_data_reduction 'CrysAlis RED v. 1.163 (UNIL IC & KUMA 2000)'
_computing_molecular_graphics
;XP in SHELXTL/PC (Sheldrick, 1990b)
 ORTEP-3 W v. 1.062 (Farrugia 1997)
;
_computing_publication_material
;SHELXL-97 (Sheldrick, 1997) and
 PLATON (Spek, 1990)
;
_computing_structure_refinement 'SHELXL-97 (Sheldrick, 1997)'
_computing_structure_solution 'SHELXS-97 (Sheldrick, 1990)'
_diffrn_ambient_temperature 293(2)
_diffrn_measured_fraction_theta_full 0.997
_diffrn_measured_fraction_theta_max 0.997
_diffrn_measurement_device_type 'Xcalibur, Atlas, Gemini ultra'
_diffrn_radiation_monochromator graphite
_diffrn_radiation_source 'fine-focus sealed tube'
_diffrn_radiation_type MoK\a
_diffrn_radiation_wavelength 0.71073
_diffrn_reflns_av_R_equivalents 0.0288
_diffrn_reflns_av_unetI/netI 0.0351
_diffrn_reflns_limit_h_max 48
_diffrn_reflns_limit_h_min -39
_diffrn_reflns_limit_k_max 9
_diffrn_reflns_limit_k_min -9
_diffrn_reflns_limit_l_max 20
_diffrn_reflns_limit_l_min -25
_diffrn_reflns_number 15231
_diffrn_reflns_theta_full 25.00
_diffrn_reflns_theta_max 25.00
_diffrn_reflns_theta_min 3.45
_exptl_absorpt_coefficient_mu 6.537
_exptl_absorpt_correction_T_max 1.000
_exptl_absorpt_correction_T_min 0.5230
_exptl_absorpt_correction_type empirical
_exptl_absorpt_process_details 'CrysAlis RED, (2005)'
_exptl_crystal_colour green
_exptl_crystal_density_diffrn 1.816
_exptl_crystal_density_method 'not measured'
_exptl_crystal_description polyhedron
_exptl_crystal_F_000 3296
_exptl_crystal_size_max 0.211
_exptl_crystal_size_mid 0.053
_exptl_crystal_size_min 0.018
_refine_diff_density_max 0.747
_refine_diff_density_min -0.873
_refine_diff_density_rms 0.081
_refine_ls_extinction_method none
_refine_ls_goodness_of_fit_ref 1.022
_refine_ls_hydrogen_treatment constr
_refine_ls_matrix_type full
_refine_ls_number_parameters 365
_refine_ls_number_reflns 5488
_refine_ls_number_restraints 0
_refine_ls_restrained_S_all 1.022
_refine_ls_R_factor_all 0.0489
_refine_ls_R_factor_gt 0.0298
_refine_ls_shift/su_max 0.002
_refine_ls_shift/su_mean 0.000
_refine_ls_structure_factor_coef Fsqd
_refine_ls_weighting_details 'calc w=1/[\s^2^(Fo^2^)+(0.0226P)^2^+7.2362P] where P=(Fo^2^+2Fc^2^)/3'
_refine_ls_weighting_scheme calc
_refine_ls_wR_factor_gt 0.0551
_refine_ls_wR_factor_ref 0.0591
_reflns_number_gt 4170
_reflns_number_total 5488
_reflns_threshold_expression >2sigma(I)
_cod_data_source_file c3dt52528g.txt
_cod_data_source_block ren264
_cod_original_cell_volume 6244.1(5)
_cod_original_sg_symbol_H-M C2/c
_cod_database_code 7028729

loop_
_symmetry_equiv_pos_as_xyz
'x, y, z'
'-x, y, -z+1/2'
'x+1/2, y+1/2, z'
'-x+1/2, y+1/2, -z+1/2'
'-x, -y, -z'
'x, -y, z-1/2'
'-x+1/2, -y+1/2, -z'
'x+1/2, -y+1/2, z-1/2'

loop_
_atom_site_label
_atom_site_type_symbol
_atom_site_fract_x
_atom_site_fract_y
_atom_site_fract_z
_atom_site_U_iso_or_equiv
_atom_site_adp_type
_atom_site_occupancy
_atom_site_symmetry_multiplicity
_atom_site_calc_flag
_atom_site_refinement_flags
Re1 Re 0.148357(5) 0.25032(2) 0.254593(8) 0.03776(7) Uani 1 1 d .
N1 N 0.16451(10) 0.4233(4) 0.20249(19) 0.0416(9) Uani 1 1 d .
N2 N 0.16625(10) 0.3628(4) 0.33203(17) 0.0407(9) Uani 1 1 d .
O1 O 0.12488(8) 0.1617(3) 0.15209(14) 0.0395(7) Uani 1 1 d .
O2 O 0.11926(12) 0.1864(5) 0.04538(18) 0.0763(12) Uani 1 1 d .
P1 P 0.08447(3) 0.36096(12) 0.20420(5) 0.0317(3) Uani 1 1 d .
Br1 Br 0.208561(18) 0.10139(8) 0.28018(3) 0.0837(2) Uani 1 1 d .
Br2 Br 0.127105(19) -0.00295(6) 0.29103(3) 0.06913(19) Uani 1 1 d .
C1 C 0.07832(13) 0.4733(5) 0.2699(2) 0.0350(10) Uani 1 1 d .
C2 C 0.09057(14) 0.3953(5) 0.3352(2) 0.0472(12) Uani 1 1 d .
H2 H 0.1014 0.2908 0.3433 0.057 Uiso 1 1 calc R
C3 C 0.08687(16) 0.4700(6) 0.3875(3) 0.0622(15) Uani 1 1 d .
H3 H 0.0948 0.4164 0.4306 0.075 Uiso 1 1 calc R
C4 C 0.07135(19) 0.6246(8) 0.3756(3) 0.0809(19) Uani 1 1 d .
H4 H 0.0695 0.6773 0.4117 0.097 Uiso 1 1 calc R
C5 C 0.05843(19) 0.7031(7) 0.3115(3) 0.0764(19) Uani 1 1 d .
H5 H 0.0474 0.8071 0.3037 0.092 Uiso 1 1 calc R
C6 C 0.06197(15) 0.6262(6) 0.2581(3) 0.0563(14) Uani 1 1 d .
H6 H 0.0532 0.6787 0.2144 0.068 Uiso 1 1 calc R
C7 C 0.04506(13) 0.2131(5) 0.1658(2) 0.0363(11) Uani 1 1 d .
C8 C 0.01572(14) 0.2298(5) 0.1786(2) 0.0498(12) Uani 1 1 d .
H8 H 0.0158 0.3172 0.2064 0.060 Uiso 1 1 calc R
C9 C -0.01375(15) 0.1182(7) 0.1506(3) 0.0626(15) Uani 1 1 d .
H9 H -0.0332 0.1296 0.1600 0.075 Uiso 1 1 calc R
C10 C -0.01428(16) -0.0092(6) 0.1089(3) 0.0611(15) Uani 1 1 d .
H10 H -0.0343 -0.0836 0.0895 0.073 Uiso 1 1 calc R
C11 C 0.01461(16) -0.0276(6) 0.0957(3) 0.0605(15) Uani 1 1 d .
H11 H 0.0143 -0.1152 0.0678 0.073 Uiso 1 1 calc R
C12 C 0.04423(14) 0.0840(5) 0.1238(2) 0.0493(12) Uani 1 1 d .
H12 H 0.0637 0.0717 0.1143 0.059 Uiso 1 1 calc R
C13 C 0.07492(12) 0.5068(5) 0.1333(2) 0.0322(10) Uani 1 1 d .
C14 C 0.05139(13) 0.4702(5) 0.0618(2) 0.0431(11) Uani 1 1 d .
H14 H 0.0369 0.3742 0.0481 0.052 Uiso 1 1 calc R
C15 C 0.04961(15) 0.5782(7) 0.0109(2) 0.0583(14) Uani 1 1 d .
H15 H 0.0336 0.5544 -0.0372 0.070 Uiso 1 1 calc R
C16 C 0.07082(17) 0.7185(6) 0.0301(3) 0.0601(15) Uani 1 1 d .
H16 H 0.0695 0.7888 -0.0048 0.072 Uiso 1 1 calc R
C17 C 0.09404(15) 0.7563(5) 0.1007(3) 0.0532(13) Uani 1 1 d .
H17 H 0.1084 0.8524 0.1137 0.064 Uiso 1 1 calc R
C18 C 0.09605(13) 0.6524(5) 0.1520(2) 0.0382(11) Uani 1 1 d .
H18 H 0.1117 0.6791 0.2000 0.046 Uiso 1 1 calc R
C19 C 0.13077(14) 0.2345(6) 0.1059(2) 0.0461(12) Uani 1 1 d .
C20 C 0.15318(13) 0.3899(6) 0.1334(2) 0.0433(11) Uani 1 1 d .
C21 C 0.16179(16) 0.4903(7) 0.0935(3) 0.0637(15) Uani 1 1 d .
H21 H 0.1535 0.4638 0.0462 0.076 Uiso 1 1 calc R
C22 C 0.18297(18) 0.6323(7) 0.1239(4) 0.0786(18) Uani 1 1 d .
H22 H 0.1886 0.7041 0.0974 0.094 Uiso 1 1 calc R
C23 C 0.19530(17) 0.6635(7) 0.1946(4) 0.0765(18) Uani 1 1 d .
H23 H 0.2099 0.7565 0.2166 0.092 Uiso 1 1 calc R
C24 C 0.18617(15) 0.5589(6) 0.2323(3) 0.0588(14) Uani 1 1 d .
H24 H 0.1951 0.5813 0.2802 0.071 Uiso 1 1 calc R
C25 C 0.18194(12) 0.4626(5) 0.3921(2) 0.0381(11) Uani 1 1 d .
C26 C 0.20750(13) 0.3951(5) 0.4571(2) 0.0478(12) Uani 1 1 d .
H26 H 0.2141 0.2842 0.4603 0.057 Uiso 1 1 calc R
C27 C 0.22330(15) 0.4916(6) 0.5174(2) 0.0583(14) Uani 1 1 d .
H27 H 0.2409 0.4452 0.5610 0.070 Uiso 1 1 calc R
C28 C 0.21358(14) 0.6578(6) 0.5145(2) 0.0503(13) Uani 1 1 d .
C29 C 0.18765(16) 0.7202(5) 0.4486(3) 0.0619(16) Uani 1 1 d .
H29 H 0.1807 0.8307 0.4452 0.074 Uiso 1 1 calc R
C30 C 0.17153(15) 0.6263(5) 0.3875(2) 0.0601(15) Uani 1 1 d .
H30 H 0.1539 0.6723 0.3438 0.072 Uiso 1 1 calc R
C31 C 0.23059(18) 0.7627(6) 0.5812(3) 0.0771(18) Uani 1 1 d .
H31A H 0.2118 0.7843 0.5938 0.116 Uiso 1 1 calc R
H31B H 0.2392 0.8654 0.5725 0.116 Uiso 1 1 calc R
H31C H 0.2515 0.7052 0.6196 0.116 Uiso 1 1 calc R
O99 O 0.1252(3) 0.0688(8) 0.4603(4) 0.239(4) Uani 1 1 d G
H99A H 0.1209 0.0273 0.4211 0.359 Uiso 1 1 d R
H99B H 0.1088 0.1430 0.4521 0.359 Uiso 1 1 d R

loop_
_atom_site_aniso_label
_atom_site_aniso_U_11
_atom_site_aniso_U_22
_atom_site_aniso_U_33
_atom_site_aniso_U_23
_atom_site_aniso_U_13
_atom_site_aniso_U_12
Re1 0.04195(12) 0.03075(9) 0.02743(10) -0.00126(7) 0.00828(8) 0.00805(8)
N1 0.034(2) 0.042(2) 0.045(2) -0.0045(17) 0.0185(19) 0.0057(17)
N2 0.043(2) 0.037(2) 0.0275(19) 0.0037(15) 0.0076(17) 0.0079(17)
O1 0.047(2) 0.0372(16) 0.0297(16) -0.0050(13) 0.0167(15) 0.0027(14)
O2 0.114(4) 0.076(2) 0.046(2) -0.0185(19) 0.046(2) -0.011(2)
P1 0.0392(7) 0.0279(5) 0.0271(6) 0.0001(4) 0.0163(5) 0.0011(5)
Br1 0.0618(4) 0.0883(4) 0.0708(4) -0.0045(3) 0.0121(3) 0.0414(3)
Br2 0.1111(5) 0.0310(2) 0.0517(3) 0.0095(2) 0.0319(3) 0.0034(3)
C1 0.048(3) 0.029(2) 0.035(2) -0.0052(18) 0.026(2) -0.0015(19)
C2 0.067(4) 0.044(3) 0.039(3) -0.003(2) 0.033(3) -0.004(2)
C3 0.089(5) 0.065(4) 0.048(3) -0.003(3) 0.045(3) -0.004(3)
C4 0.123(6) 0.079(4) 0.073(4) -0.020(3) 0.074(4) -0.001(4)
C5 0.118(6) 0.051(3) 0.088(5) -0.005(3) 0.073(4) 0.020(3)
C6 0.078(4) 0.046(3) 0.063(3) -0.009(2) 0.050(3) 0.005(3)
C7 0.040(3) 0.034(2) 0.034(2) 0.0031(17) 0.018(2) 0.0010(19)
C8 0.055(3) 0.051(3) 0.046(3) -0.003(2) 0.027(3) -0.007(3)
C9 0.055(4) 0.077(4) 0.065(3) 0.001(3) 0.037(3) -0.016(3)
C10 0.060(4) 0.054(3) 0.064(3) -0.002(3) 0.028(3) -0.020(3)
C11 0.062(4) 0.046(3) 0.069(4) -0.014(2) 0.030(3) -0.017(3)
C12 0.046(3) 0.042(3) 0.062(3) -0.011(2) 0.029(3) -0.005(2)
C13 0.032(3) 0.035(2) 0.032(2) 0.0038(18) 0.018(2) 0.0070(19)
C14 0.037(3) 0.053(3) 0.035(3) 0.003(2) 0.016(2) 0.003(2)
C15 0.058(4) 0.086(4) 0.029(3) 0.015(3) 0.021(3) 0.018(3)
C16 0.082(4) 0.056(3) 0.061(4) 0.029(3) 0.051(3) 0.021(3)
C17 0.074(4) 0.033(2) 0.070(4) 0.011(2) 0.049(3) 0.009(2)
C18 0.047(3) 0.031(2) 0.040(3) 0.0015(19) 0.025(2) 0.007(2)
C19 0.049(3) 0.048(3) 0.039(3) -0.006(2) 0.022(2) 0.009(2)
C20 0.042(3) 0.053(3) 0.041(3) -0.005(2) 0.026(2) 0.006(2)
C21 0.073(4) 0.071(4) 0.067(4) -0.006(3) 0.050(3) 0.002(3)
C22 0.089(5) 0.073(4) 0.109(5) 0.004(4) 0.076(5) -0.006(3)
C23 0.080(5) 0.063(4) 0.111(5) -0.024(4) 0.066(4) -0.025(3)
C24 0.055(4) 0.054(3) 0.069(4) -0.018(3) 0.033(3) -0.015(3)
C25 0.037(3) 0.042(2) 0.029(2) -0.0062(18) 0.013(2) 0.000(2)
C26 0.056(3) 0.044(3) 0.032(2) 0.001(2) 0.015(2) 0.010(2)
C27 0.063(4) 0.071(3) 0.028(3) 0.001(2) 0.013(3) 0.004(3)
C28 0.053(3) 0.056(3) 0.041(3) -0.012(2) 0.024(3) -0.011(2)
C29 0.066(4) 0.038(3) 0.061(3) -0.014(2) 0.018(3) 0.004(2)
C30 0.067(4) 0.039(3) 0.041(3) -0.006(2) 0.003(3) 0.004(2)
C31 0.095(5) 0.079(4) 0.054(3) -0.031(3) 0.036(3) -0.030(3)
O99 0.431(14) 0.142(5) 0.241(8) 0.076(5) 0.241(9) 0.099(7)

loop_
_atom_type_symbol
_atom_type_description
_atom_type_scat_dispersion_real
_atom_type_scat_dispersion_imag
_atom_type_scat_source
C C 0.0033 0.0016 'International Tables Vol C Tables 4.2.6.8 and 6.1.1.4'
H H 0.0000 0.0000 'International Tables Vol C Tables 4.2.6.8 and 6.1.1.4'
N N 0.0061 0.0033 'International Tables Vol C Tables 4.2.6.8 and 6.1.1.4'
O O 0.0106 0.0060 'International Tables Vol C Tables 4.2.6.8 and 6.1.1.4'
P P 0.1023 0.0942 'International Tables Vol C Tables 4.2.6.8 and 6.1.1.4'
Br Br -0.2901 2.4595 'International Tables Vol C Tables 4.2.6.8 and 6.1.1.4'
Re Re -1.0185 7.2310 'International Tables Vol C Tables 4.2.6.8 and 6.1.1.4'

loop_
_geom_angle_atom_site_label_1
_geom_angle_atom_site_label_2
_geom_angle_atom_site_label_3
_geom_angle
N2 Re1 O1 168.39(13)
N2 Re1 N1 94.76(15)
O1 Re1 N1 75.46(13)
N2 Re1 P1 93.98(12)
O1 Re1 P1 80.80(9)
N1 Re1 P1 94.51(10)
N2 Re1 Br2 99.49(12)
O1 Re1 Br2 90.76(8)
N1 Re1 Br2 165.23(10)
P1 Re1 Br2 88.38(3)
N2 Re1 Br1 98.95(12)
O1 Re1 Br1 86.37(8)
N1 Re1 Br1 83.80(9)
P1 Re1 Br1 167.06(3)
Br2 Re1 Br1 90.14(2)
C24 N1 C20 117.6(4)
C24 N1 Re1 126.2(3)
C20 N1 Re1 116.2(3)
C25 N2 Re1 175.1(3)
C19 O1 Re1 121.1(3)
C1 P1 C13 106.71(18)
C1 P1 C7 103.8(2)
C13 P1 C7 106.17(19)
C1 P1 Re1 112.37(15)
C13 P1 Re1 109.52(14)
C7 P1 Re1 117.59(14)
C6 C1 C2 119.1(4)
C6 C1 P1 123.9(3)
C2 C1 P1 117.0(3)
C3 C2 C1 121.0(4)
C3 C2 H2 119.5
C1 C2 H2 119.5
C2 C3 C4 119.2(5)
C2 C3 H3 120.4
C4 C3 H3 120.4
C3 C4 C5 121.1(5)
C3 C4 H4 119.5
C5 C4 H4 119.5
C4 C5 C6 119.6(5)
C4 C5 H5 120.2
C6 C5 H5 120.2
C1 C6 C5 119.9(5)
C1 C6 H6 120.0
C5 C6 H6 120.0
C12 C7 C8 118.8(4)
C12 C7 P1 120.8(4)
C8 C7 P1 120.3(3)
C7 C8 C9 120.6(5)
C7 C8 H8 119.7
C9 C8 H8 119.7
C10 C9 C8 119.9(5)
C10 C9 H9 120.0
C8 C9 H9 120.0
C9 C10 C11 120.2(5)
C9 C10 H10 119.9
C11 C10 H10 119.9
C10 C11 C12 120.1(5)
C10 C11 H11 120.0
C12 C11 H11 120.0
C7 C12 C11 120.4(5)
C7 C12 H12 119.8
C11 C12 H12 119.8
C14 C13 C18 118.9(4)
C14 C13 P1 122.7(3)
C18 C13 P1 117.9(3)
C13 C14 C15 119.2(4)
C13 C14 H14 120.4
C15 C14 H14 120.4
C16 C15 C14 121.2(5)
C16 C15 H15 119.4
C14 C15 H15 119.4
C15 C16 C17 120.1(4)
C15 C16 H16 119.9
C17 C16 H16 119.9
C16 C17 C18 119.9(5)
C16 C17 H17 120.1
C18 C17 H17 120.1
C17 C18 C13 120.8(4)
C17 C18 H18 119.6
C13 C18 H18 119.6
O2 C19 O1 125.1(5)
O2 C19 C20 121.6(5)
O1 C19 C20 113.3(4)
N1 C20 C21 122.4(4)
N1 C20 C19 113.8(4)
C21 C20 C19 123.7(4)
C20 C21 C22 119.6(5)
C20 C21 H21 120.2
C22 C21 H21 120.2
C23 C22 C21 117.9(6)
C23 C22 H22 121.0
C21 C22 H22 121.0
C24 C23 C22 120.3(5)
C24 C23 H23 119.8
C22 C23 H23 119.8
N1 C24 C23 122.2(5)
N1 C24 H24 118.9
C23 C24 H24 118.9
C26 C25 C30 120.1(4)
C26 C25 N2 118.9(4)
C30 C25 N2 120.9(4)
C27 C26 C25 119.9(4)
C27 C26 H26 120.0
C25 C26 H26 120.0
C26 C27 C28 121.4(4)
C26 C27 H27 119.3
C28 C27 H27 119.3
C29 C28 C27 116.9(4)
C29 C28 C31 121.9(5)
C27 C28 C31 121.1(5)
C30 C29 C28 122.8(4)
C30 C29 H29 118.6
C28 C29 H29 118.6
C29 C30 C25 118.9(4)
C29 C30 H30 120.6
C25 C30 H30 120.6
C28 C31 H31A 109.5
C28 C31 H31B 109.5
H31A C31 H31B 109.5
C28 C31 H31C 109.5
H31A C31 H31C 109.5
H31B C31 H31C 109.5
H99A O99 H99B 109.5

loop_
_geom_bond_atom_site_label_1
_geom_bond_atom_site_label_2
_geom_bond_distance
Re1 N2 1.717(3)
Re1 O1 2.057(3)
Re1 N1 2.113(4)
Re1 P1 2.4444(11)
Re1 Br2 2.5120(6)
Re1 Br1 2.5490(6)
N1 C24 1.352(6)
N1 C20 1.358(5)
N2 C25 1.385(5)
O1 C19 1.293(5)
O2 C19 1.215(5)
P1 C1 1.819(4)
P1 C13 1.821(4)
P1 C7 1.837(4)
C1 C6 1.369(6)
C1 C2 1.396(5)
C2 C3 1.365(6)
C2 H2 0.9300
C3 C4 1.368(7)
C3 H3 0.9300
C4 C5 1.372(7)
C4 H4 0.9300
C5 C6 1.392(7)
C5 H5 0.9300
C6 H6 0.9300
C7 C12 1.378(6)
C7 C8 1.379(6)
C8 C9 1.380(6)
C8 H8 0.9300
C9 C10 1.367(7)
C9 H9 0.9300
C10 C11 1.368(7)
C10 H10 0.9300
C11 C12 1.384(6)
C11 H11 0.9300
C12 H12 0.9300
C13 C14 1.382(5)
C13 C18 1.396(6)
C14 C15 1.385(6)
C14 H14 0.9300
C15 C16 1.361(7)
C15 H15 0.9300
C16 C17 1.367(7)
C16 H16 0.9300
C17 C18 1.369(6)
C17 H17 0.9300
C18 H18 0.9300
C19 C20 1.492(6)
C20 C21 1.363(7)
C21 C22 1.389(7)
C21 H21 0.9300
C22 C23 1.377(8)
C22 H22 0.9300
C23 C24 1.361(7)
C23 H23 0.9300
C24 H24 0.9300
C25 C26 1.375(6)
C25 C30 1.380(6)
C26 C27 1.372(6)
C26 H26 0.9300
C27 C28 1.395(6)
C27 H27 0.9300
C28 C29 1.375(6)
C28 C31 1.511(6)
C29 C30 1.373(6)
C29 H29 0.9300
C30 H30 0.9300
C31 H31A 0.9600
C31 H31B 0.9600
C31 H31C 0.9600
O99 H99A 0.8499
O99 H99B 0.8499
